data_7245136
loop_
_publ_author_name
'Rao, Cai-Hui'
'Ma, Shuai'
'Cui, Jing-Wang'
'Jia, Meng-Ze'
'Yao, Xin-Rong'
'Zhang, Jie'

_publ_section_title
;
 A bifunctional small molecular photocatalyst with a redox center and a
 Lewis acid site for one-pot tandem oxidation--acetalization
;
_journal_issue 15
_journal_name_full 'Green Chemistry'
_journal_page_first 5862
_journal_page_last 5868
_journal_paper_doi 10.1039/D2GC01321E
_journal_volume 24
_journal_year 2022
_chemical_formula_moiety 'C24 H16 Cl N6, F6 P'
_chemical_formula_sum 'C24 H16 Cl F6 N6 P'
_chemical_formula_weight 568.85
_chemical_name_systematic PTP-dq-PF6
_space_group_crystal_system monoclinic
_space_group_IT_number 14
_space_group_name_Hall '-P 2yn'
_space_group_name_H-M_alt 'P 1 21/n 1'
_atom_sites_solution_hydrogens geom
_atom_sites_solution_primary iterative
_audit_creation_date 2022-02-17
_audit_creation_method
;
Olex2 1.2-beta
(compiled 2018.05.29 svn.r3508 for OlexSys, GUI svn.r5506)
;
_audit_update_record
;
2022-02-18 deposited with the CCDC.	2022-07-01 downloaded from the CCDC.
;
_cell_angle_alpha 90
_cell_angle_beta 78.05(3)
_cell_angle_gamma 90
_cell_formula_units_Z 12
_cell_length_a 15.627(3)
_cell_length_b 21.005(8)
_cell_length_c 21.972(6)
_cell_measurement_reflns_used 6737
_cell_measurement_temperature 293(2)
_cell_measurement_theta_max 27.3900
_cell_measurement_theta_min 4.0760
_cell_volume 7056(4)
_computing_molecular_graphics 'Olex2 (Dolomanov et al., 2009)'
_computing_publication_material 'Olex2 (Dolomanov et al., 2009)'
_computing_structure_refinement 'ShelXL (Sheldrick, 2015)'
_computing_structure_solution 'olex2.solve (Bourhis et al., 2015)'
_diffrn_ambient_temperature 293(2)
_diffrn_measured_fraction_theta_full 0.996
_diffrn_measured_fraction_theta_max 0.857
_diffrn_measurement_device_type 'Bruker Apex II'
_diffrn_measurement_method 'phi and omega scans'
_diffrn_radiation_type MoK\a
_diffrn_radiation_wavelength 0.71073
_diffrn_reflns_av_R_equivalents 0.0792
_diffrn_reflns_av_unetI/netI 0.1418
_diffrn_reflns_Laue_measured_fraction_full 0.996
_diffrn_reflns_Laue_measured_fraction_max 0.857
_diffrn_reflns_limit_h_max 21
_diffrn_reflns_limit_h_min -20
_diffrn_reflns_limit_k_max 20
_diffrn_reflns_limit_k_min -28
_diffrn_reflns_limit_l_max 29
_diffrn_reflns_limit_l_min -30
_diffrn_reflns_number 51953
_diffrn_reflns_point_group_measured_fraction_full 0.996
_diffrn_reflns_point_group_measured_fraction_max 0.857
_diffrn_reflns_theta_full 25.242
_diffrn_reflns_theta_max 29.948
_diffrn_reflns_theta_min 3.517
_exptl_absorpt_coefficient_mu 0.306
_exptl_absorpt_correction_T_max 1.00000
_exptl_absorpt_correction_T_min 0.74554
_exptl_absorpt_correction_type none
_exptl_crystal_colour 'clear yellowish yellow'
_exptl_crystal_colour_lustre clear
_exptl_crystal_colour_modifier yellowish
_exptl_crystal_colour_primary yellow
_exptl_crystal_density_diffrn 1.606
_exptl_crystal_description block
_exptl_crystal_F_000 3456
_refine_diff_density_max 1.008
_refine_diff_density_min -0.733
_refine_diff_density_rms 0.074
_refine_ls_extinction_method none
_refine_ls_goodness_of_fit_ref 1.017
_refine_ls_hydrogen_treatment constr
_refine_ls_matrix_type full
_refine_ls_number_parameters 1027
_refine_ls_number_reflns 17539
_refine_ls_number_restraints 0
_refine_ls_restrained_S_all 1.017
_refine_ls_R_factor_all 0.2578
_refine_ls_R_factor_gt 0.0957
_refine_ls_shift/su_max 0.000
_refine_ls_shift/su_mean 0.000
_refine_ls_structure_factor_coef Fsqd
_refine_ls_weighting_details 'w=1/[\s^2^(Fo^2^)+(0.1520P)^2^+0.5260P] where P=(Fo^2^+2Fc^2^)/3'
_refine_ls_weighting_scheme calc
_refine_ls_wR_factor_gt 0.2467
_refine_ls_wR_factor_ref 0.3531
_reflns_Friedel_coverage 0.000
_reflns_number_gt 5973
_reflns_number_total 17539
_reflns_threshold_expression 'I > 2\s(I)'
_cod_data_source_file d2gc01321e2.cif
_cod_data_source_block PTP-dq-PF6
_cod_depositor_comments
;
        Adding full bibliography for 7245136.cif.

2024-09-02
Z value and formula fixed to values more according to usual
chemical conventions.                 miguel
;
_cod_original_formula_sum 'C72 H48 Cl3 F18 N18 P3'
_cod_original_formula_weight 1706.54
_cod_original_formula_moiety '3(C24 H16 Cl N6), 3(F6 P)'
_cod_original_formula_units_Z 4
_cod_database_code 7245136
_shelx_shelxl_version_number 2016/6
_shelx_space_group_comment
;
The symmetry employed for this shelxl refinement is uniquely defined
by the following loop, which should always be used as a source of
symmetry information in preference to the above space-group names.
They are only intended as comments.
;
_olex2_refinement_description
;
1. Fixed Uiso
 At 1.2 times of:
  All C(H) groups
2.a Aromatic/amide H refined with riding coordinates:
 C2(H2), C3(H3), C5(H5), C6(H6), C7(H7), C8(H8), C11(H11), C13(H13), C16(H16),
 C17(H17), C18(H18), C19(H19), C21(H21), C22(H22), C23(H23), C24(H24), C26(H26),
  C27(H27), C29(H29), C30(H30), C32(H32), C33(H33), C35(H35), C38(H38),
 C40(H40), C41(H41), C42(H42), C43(H43), C45(H45), C46(H46), C47(H47), C48(H48),
  C50(H50), C51(H51), C53(H53), C54(H54), C56(H56), C57(H57), C59(H59),
 C62(H62), C64(H64), C65(H65), C66(H66), C67(H67), C69(H69), C70(H70), C71(H71),
  C72(H72)
;
_olex2_submission_special_instructions 'No special instructions were received'

loop_
_space_group_symop_operation_xyz
'x, y, z'
'-x+1/2, y+1/2, -z+1/2'
'-x, -y, -z'
'x-1/2, -y-1/2, z-1/2'

loop_
_atom_site_label
_atom_site_type_symbol
_atom_site_fract_x
_atom_site_fract_y
_atom_site_fract_z
_atom_site_U_iso_or_equiv
_atom_site_adp_type
_atom_site_occupancy
_atom_site_site_symmetry_order
_atom_site_calc_flag
_atom_site_refinement_flags_posn
_atom_site_refinement_flags_adp
_atom_site_refinement_flags_occupancy
_atom_site_disorder_assembly
_atom_site_disorder_group
C1 C 1.0026(4) 0.6542(3) 0.7102(3) 0.0633(16) Uani 1 1 d . . . . .
C2 C 0.9900(4) 0.6967(3) 0.6655(3) 0.0720(18) Uani 1 1 d . . . . .
H2 H 1.016219 0.736675 0.661885 0.086 Uiso 1 1 calc R . . . .
C3 C 0.9374(4) 0.6780(3) 0.6266(3) 0.0628(16) Uani 1 1 d . . . . .
H3 H 0.927850 0.703951 0.594341 0.075 Uiso 1 1 calc R . . . .
C4 C 0.8987(3) 0.6187(2) 0.6370(2) 0.0475(12) Uani 1 1 d . . . . .
C5 C 0.7934(3) 0.6340(3) 0.5710(2) 0.0498(13) Uani 1 1 d . . . . .
H5 H 0.798392 0.677772 0.575707 0.060 Uiso 1 1 calc R . . . .
C6 C 0.7394(3) 0.6113(3) 0.5354(2) 0.0509(13) Uani 1 1 d . . . . .
H6 H 0.708962 0.639788 0.515319 0.061 Uiso 1 1 calc R . . . .
C7 C 0.8327(4) 0.5318(3) 0.5932(2) 0.0566(14) Uani 1 1 d . . . . .
H7 H 0.865822 0.504394 0.612308 0.068 Uiso 1 1 calc R . . . .
C8 C 0.7773(4) 0.5076(3) 0.5590(2) 0.0570(14) Uani 1 1 d . . . . .
H8 H 0.772278 0.463663 0.556116 0.068 Uiso 1 1 calc R . . . .
C9 C 0.7282(3) 0.5457(3) 0.5282(2) 0.0491(13) Uani 1 1 d . . . . .
C10 C 0.6689(3) 0.5201(3) 0.4898(2) 0.0503(13) Uani 1 1 d . . . . .
C11 C 0.6463(3) 0.5539(3) 0.4413(2) 0.0473(12) Uani 1 1 d . . . . .
H11 H 0.668829 0.594519 0.431822 0.057 Uiso 1 1 calc R . . . .
C12 C 0.5902(3) 0.5273(3) 0.4069(2) 0.0484(13) Uani 1 1 d . . . . .
C13 C 0.6349(3) 0.4593(3) 0.5022(2) 0.0485(13) Uani 1 1 d . . . . .
H13 H 0.648154 0.435176 0.534507 0.058 Uiso 1 1 calc R . . . .
C14 C 0.5805(3) 0.4352(3) 0.4648(2) 0.0526(14) Uani 1 1 d . . . . .
C15 C 0.5624(4) 0.5613(3) 0.3553(2) 0.0567(14) Uani 1 1 d . . . . .
C16 C 0.5801(5) 0.6467(3) 0.2888(3) 0.092(2) Uani 1 1 d . . . . .
H16 H 0.607878 0.684907 0.275468 0.110 Uiso 1 1 calc R . . . .
C17 C 0.5153(5) 0.6243(4) 0.2591(3) 0.090(2) Uani 1 1 d . . . . .
H17 H 0.499939 0.647368 0.226878 0.108 Uiso 1 1 calc R . . . .
C18 C 0.4752(4) 0.5689(3) 0.2778(3) 0.0759(18) Uani 1 1 d . . . . .
H18 H 0.431786 0.553131 0.258736 0.091 Uiso 1 1 calc R . . . .
C19 C 0.4996(4) 0.5357(3) 0.3260(3) 0.0618(15) Uani 1 1 d . . . . .
H19 H 0.474171 0.496612 0.338523 0.074 Uiso 1 1 calc R . . . .
C20 C 0.5465(3) 0.3690(3) 0.4743(2) 0.0524(13) Uani 1 1 d . . . . .
C21 C 0.4927(4) 0.3441(3) 0.4378(3) 0.0625(15) Uani 1 1 d . . . . .
H21 H 0.477721 0.368188 0.406050 0.075 Uiso 1 1 calc R . . . .
C22 C 0.4616(4) 0.2832(3) 0.4490(3) 0.0713(17) Uani 1 1 d . . . . .
H22 H 0.424754 0.265419 0.425340 0.086 Uiso 1 1 calc R . . . .
C23 C 0.4857(5) 0.2496(4) 0.4955(3) 0.082(2) Uani 1 1 d . . . . .
H23 H 0.466972 0.207836 0.503727 0.099 Uiso 1 1 calc R . . . .
C24 C 0.5379(6) 0.2782(4) 0.5297(4) 0.113(3) Uani 1 1 d . . . . .
H24 H 0.551629 0.255326 0.562585 0.136 Uiso 1 1 calc R . . . .
C25 C 0.7477(4) 0.3465(3) 0.6759(3) 0.0606(15) Uani 1 1 d . . . . .
C26 C 0.7818(4) 0.2985(3) 0.7066(3) 0.0650(16) Uani 1 1 d . . . . .
H26 H 0.770060 0.255835 0.700639 0.078 Uiso 1 1 calc R . . . .
C27 C 0.8341(4) 0.3176(3) 0.7464(3) 0.0576(14) Uani 1 1 d . . . . .
H27 H 0.861210 0.288390 0.768013 0.069 Uiso 1 1 calc R . . . .
C28 C 0.8442(3) 0.3820(3) 0.7525(2) 0.0449(12) Uani 1 1 d . . . . .
C29 C 0.9432(4) 0.4609(3) 0.7757(3) 0.0549(14) Uani 1 1 d . . . . .
H29 H 0.937288 0.481670 0.739475 0.066 Uiso 1 1 calc R . . . .
C30 C 0.9962(3) 0.4863(3) 0.8127(2) 0.0555(14) Uani 1 1 d . . . . .
H30 H 1.025419 0.524301 0.800727 0.067 Uiso 1 1 calc R . . . .
C31 C 1.0070(3) 0.4573(2) 0.8663(2) 0.0427(12) Uani 1 1 d . . . . .
C32 C 0.9608(4) 0.4009(3) 0.8821(2) 0.0554(14) Uani 1 1 d . . . . .
H32 H 0.965055 0.379669 0.918458 0.066 Uiso 1 1 calc R . . . .
C33 C 0.9090(4) 0.3767(3) 0.8443(2) 0.0544(14) Uani 1 1 d . . . . .
H33 H 0.879257 0.338676 0.855442 0.065 Uiso 1 1 calc R . . . .
C34 C 1.0622(3) 0.4843(3) 0.9069(2) 0.0435(12) Uani 1 1 d . . . . .
C35 C 1.0859(3) 0.4514(3) 0.9553(2) 0.0472(12) Uani 1 1 d . . . . .
H35 H 1.068363 0.409268 0.962688 0.057 Uiso 1 1 calc R . . . .
C36 C 1.1355(3) 0.4803(3) 0.9931(2) 0.0469(13) Uani 1 1 d . . . . .
C37 C 1.1435(3) 0.5728(3) 0.9354(2) 0.0479(12) Uani 1 1 d . . . . .
C38 C 1.0924(3) 0.5466(3) 0.8971(2) 0.0503(13) Uani 1 1 d . . . . .
H38 H 1.078356 0.570640 0.865040 0.060 Uiso 1 1 calc R . . . .
C39 C 1.1804(3) 0.6383(2) 0.9254(2) 0.0487(13) Uani 1 1 d . . . . .
C40 C 1.1983(4) 0.7276(3) 0.8669(3) 0.0754(18) Uani 1 1 d . . . . .
H40 H 1.188087 0.750019 0.832615 0.090 Uiso 1 1 calc R . . . .
C41 C 1.2473(4) 0.7571(3) 0.9037(3) 0.0686(17) Uani 1 1 d . . . . .
H41 H 1.269068 0.797990 0.894849 0.082 Uiso 1 1 calc R . . . .
C42 C 1.2632(4) 0.7236(3) 0.9545(3) 0.0640(16) Uani 1 1 d . . . . .
H42 H 1.297243 0.741274 0.980228 0.077 Uiso 1 1 calc R . . . .
C43 C 1.2280(4) 0.6640(3) 0.9664(3) 0.0550(14) Uani 1 1 d . . . . .
H43 H 1.235711 0.641204 1.001180 0.066 Uiso 1 1 calc R . . . .
C44 C 1.1575(4) 0.4478(3) 1.0481(2) 0.0540(14) Uani 1 1 d . . . . .
C45 C 1.2148(4) 0.4744(3) 1.0805(3) 0.0639(16) Uani 1 1 d . . . . .
H45 H 1.242341 0.512709 1.067422 0.077 Uiso 1 1 calc R . . . .
C46 C 1.2317(4) 0.4439(3) 1.1330(3) 0.0674(17) Uani 1 1 d . . . . .
H46 H 1.269204 0.461933 1.156008 0.081 Uiso 1 1 calc R . . . .
C47 C 1.1922(4) 0.3872(4) 1.1498(3) 0.0754(19) Uani 1 1 d . . . . .
H47 H 1.202926 0.365131 1.184175 0.091 Uiso 1 1 calc R . . . .
C48 C 1.1359(4) 0.3630(3) 1.1152(3) 0.0744(18) Uani 1 1 d . . . . .
H48 H 1.108831 0.324325 1.127435 0.089 Uiso 1 1 calc R . . . .
C49 C 0.6456(4) 0.6513(3) 1.0102(3) 0.0571(14) Uani 1 1 d . . . . .
C50 C 0.6270(4) 0.6954(3) 0.9683(3) 0.0673(17) Uani 1 1 d . . . . .
H50 H 0.650475 0.736261 0.965998 0.081 Uiso 1 1 calc R . . . .
C51 C 0.5728(4) 0.6767(3) 0.9302(3) 0.0629(16) Uani 1 1 d . . . . .
H51 H 0.558668 0.703850 0.900332 0.075 Uiso 1 1 calc R . . . .
C52 C 0.5397(3) 0.6154(3) 0.9382(2) 0.0457(12) Uani 1 1 d . . . . .
C53 C 0.4334(3) 0.6307(3) 0.8736(3) 0.0559(14) Uani 1 1 d . . . . .
H53 H 0.439852 0.674510 0.877120 0.067 Uiso 1 1 calc R . . . .
C54 C 0.3769(4) 0.6076(3) 0.8387(3) 0.0602(15) Uani 1 1 d . . . . .
H54 H 0.345340 0.636001 0.819388 0.072 Uiso 1 1 calc R . . . .
C55 C 0.3660(3) 0.5429(3) 0.8318(2) 0.0474(13) Uani 1 1 d . . . . .
C56 C 0.4137(4) 0.5047(3) 0.8627(3) 0.0741(18) Uani 1 1 d . . . . .
H56 H 0.408271 0.460768 0.859694 0.089 Uiso 1 1 calc R . . . .
C57 C 0.4687(5) 0.5283(3) 0.8974(3) 0.0709(18) Uani 1 1 d . . . . .
H57 H 0.499510 0.500446 0.917869 0.085 Uiso 1 1 calc R . . . .
C58 C 0.3067(3) 0.5175(3) 0.7925(2) 0.0475(13) Uani 1 1 d . . . . .
C59 C 0.2861(3) 0.5513(3) 0.7434(2) 0.0508(13) Uani 1 1 d . . . . .
H59 H 0.309443 0.591758 0.733981 0.061 Uiso 1 1 calc R . . . .
C60 C 0.2312(3) 0.5253(3) 0.7086(2) 0.0474(13) Uani 1 1 d . . . . .
C61 C 0.2168(3) 0.4340(3) 0.7671(2) 0.0472(12) Uani 1 1 d . . . . .
C62 C 0.2709(3) 0.4567(3) 0.8045(2) 0.0504(13) Uani 1 1 d . . . . .
H62 H 0.283186 0.432232 0.836891 0.060 Uiso 1 1 calc R . . . .
C63 C 0.2061(3) 0.5604(3) 0.6549(2) 0.0485(13) Uani 1 1 d . . . . .
C64 C 0.1468(3) 0.5342(3) 0.6230(2) 0.0567(14) Uani 1 1 d . . . . .
H64 H 0.122488 0.494432 0.634071 0.068 Uiso 1 1 calc R . . . .
C65 C 0.1241(4) 0.5680(3) 0.5745(3) 0.0652(16) Uani 1 1 d . . . . .
H65 H 0.083905 0.551918 0.552595 0.078 Uiso 1 1 calc R . . . .
C66 C 0.1634(5) 0.6261(4) 0.5599(3) 0.081(2) Uani 1 1 d . . . . .
H66 H 0.149808 0.650516 0.527907 0.097 Uiso 1 1 calc R . . . .
C67 C 0.2225(5) 0.6476(3) 0.5929(3) 0.085(2) Uani 1 1 d . . . . .
H67 H 0.249664 0.686383 0.581396 0.102 Uiso 1 1 calc R . . . .
C68 C 0.1765(4) 0.3694(3) 0.7768(2) 0.0540(14) Uani 1 1 d . . . . .
C69 C 0.1259(4) 0.3457(3) 0.7377(3) 0.0600(15) Uani 1 1 d . . . . .
H69 H 0.115787 0.369943 0.704486 0.072 Uiso 1 1 calc R . . . .
C70 C 0.0902(4) 0.2854(3) 0.7483(3) 0.0678(16) Uani 1 1 d . . . . .
H70 H 0.056908 0.267997 0.721930 0.081 Uiso 1 1 calc R . . . .
C71 C 0.1052(4) 0.2526(3) 0.7981(3) 0.0750(18) Uani 1 1 d . . . . .
H71 H 0.082535 0.211824 0.806630 0.090 Uiso 1 1 calc R . . . .
C72 C 0.1545(5) 0.2805(4) 0.8357(4) 0.102(3) Uani 1 1 d . . . . .
H72 H 0.163456 0.257677 0.870106 0.122 Uiso 1 1 calc R . . . .
Cl1 Cl 0.70951(13) 0.66858(9) 1.06268(8) 0.0890(6) Uani 1 1 d . . . . .
Cl2 Cl 1.06858(13) 0.67142(9) 0.76208(8) 0.0888(6) Uani 1 1 d . . . . .
Cl3 Cl 0.68724(12) 0.32892(9) 0.62018(8) 0.0893(6) Uani 1 1 d . . . . .
F1 F 0.6481(3) 0.58437(19) 0.67320(17) 0.1012(14) Uani 1 1 d . . . . .
F2 F 0.6232(3) 0.68822(19) 0.67616(17) 0.0992(13) Uani 1 1 d . . . . .
F3 F 0.5199(2) 0.6199(2) 0.72371(18) 0.0992(13) Uani 1 1 d . . . . .
F4 F 0.5859(3) 0.68437(19) 0.77997(17) 0.1025(14) Uani 1 1 d . . . . .
F5 F 0.6102(3) 0.5810(2) 0.77819(18) 0.1044(14) Uani 1 1 d . . . . .
F6 F 0.7150(2) 0.6498(2) 0.7295(2) 0.1081(15) Uani 1 1 d . . . . .
F7 F 0.7183(4) 0.3867(3) 0.8727(3) 0.212(4) Uani 1 1 d . . . . .
F8 F 0.6376(3) 0.3209(3) 0.82846(17) 0.1170(16) Uani 1 1 d . . . . .
F9 F 0.5748(7) 0.4090(4) 0.8745(4) 0.251(5) Uani 1 1 d . . . . .
F10 F 0.5464(4) 0.3216(3) 0.9146(4) 0.221(4) Uani 1 1 d . . . . .
F11 F 0.6779(6) 0.2998(3) 0.9120(3) 0.204(3) Uani 1 1 d . . . . .
F12 F 0.6220(3) 0.3919(3) 0.9544(2) 0.135(2) Uani 1 1 d . . . . .
F13 F 0.9839(3) 0.4119(2) 0.6310(2) 0.1124(15) Uani 1 1 d . . . . .
F14 F 1.0057(3) 0.3082(2) 0.6249(2) 0.1188(16) Uani 1 1 d . . . . .
F15 F 1.1104(2) 0.3762(2) 0.57973(17) 0.0902(12) Uani 1 1 d . . . . .
F16 F 0.9150(3) 0.3503(3) 0.5725(2) 0.1260(19) Uani 1 1 d . . . . .
F17 F 1.0216(3) 0.4188(3) 0.5268(2) 0.1294(17) Uani 1 1 d . . . . .
F18 F 1.0417(3) 0.3155(2) 0.5213(2) 0.1251(17) Uani 1 1 d . . . . .
N1 N 0.5704(4) 0.3360(3) 0.5198(3) 0.098(2) Uani 1 1 d . . . . .
N2 N 0.5587(3) 0.4683(2) 0.4180(2) 0.0533(11) Uani 1 1 d . . . . .
N3 N 0.6040(4) 0.6153(2) 0.3359(3) 0.0764(15) Uani 1 1 d . . . . .
N4 N 0.8399(3) 0.5947(2) 0.59966(18) 0.0454(10) Uani 1 1 d . . . . .
N5 N 0.9161(3) 0.5793(2) 0.6789(2) 0.0540(11) Uani 1 1 d . . . . .
N6 N 0.9687(3) 0.5973(2) 0.7165(2) 0.0607(12) Uani 1 1 d . . . . .
N7 N 1.1643(3) 0.6699(2) 0.8765(2) 0.0630(13) Uani 1 1 d . . . . .
N8 N 1.1647(3) 0.5397(2) 0.98313(19) 0.0509(11) Uani 1 1 d . . . . .
N9 N 1.1175(3) 0.3917(2) 1.0647(2) 0.0641(13) Uani 1 1 d . . . . .
N10 N 0.9001(3) 0.4059(2) 0.79228(18) 0.0449(10) Uani 1 1 d . . . . .
N11 N 0.8082(3) 0.4255(2) 0.7239(2) 0.0572(12) Uani 1 1 d . . . . .
N12 N 0.7591(3) 0.4074(3) 0.6830(2) 0.0652(13) Uani 1 1 d . . . . .
N13 N 0.6157(3) 0.5924(2) 1.0141(2) 0.0605(12) Uani 1 1 d . . . . .
N14 N 0.5615(3) 0.5746(2) 0.9772(2) 0.0542(11) Uani 1 1 d . . . . .
N15 N 0.4793(3) 0.5916(2) 0.90271(18) 0.0456(10) Uani 1 1 d . . . . .
N16 N 0.1898(4) 0.3373(3) 0.8265(3) 0.0877(19) Uani 1 1 d . . . . .
N17 N 0.1962(3) 0.4678(2) 0.72008(19) 0.0506(11) Uani 1 1 d . . . . .
N18 N 0.2437(3) 0.6166(2) 0.6404(2) 0.0676(13) Uani 1 1 d . . . . .
P1 P 0.62971(10) 0.35658(8) 0.89112(7) 0.0581(4) Uani 1 1 d . . . . .
P2 P 0.61885(10) 0.63347(8) 0.72685(7) 0.0569(4) Uani 1 1 d . . . . .
P3 P 1.01177(10) 0.36373(8) 0.57615(7) 0.0575(4) Uani 1 1 d . . . . .

loop_
_atom_site_aniso_label
_atom_site_aniso_U_11
_atom_site_aniso_U_22
_atom_site_aniso_U_33
_atom_site_aniso_U_23
_atom_site_aniso_U_13
_atom_site_aniso_U_12
C1 0.086(4) 0.064(4) 0.050(3) 0.000(3) -0.038(3) -0.003(3)
C2 0.105(5) 0.046(4) 0.080(4) -0.008(3) -0.053(4) -0.005(3)
C3 0.088(4) 0.052(4) 0.061(3) 0.005(3) -0.046(3) -0.009(3)
C4 0.056(3) 0.038(3) 0.051(3) 0.000(2) -0.019(3) 0.003(2)
C5 0.054(3) 0.050(3) 0.050(3) 0.000(3) -0.020(3) 0.004(3)
C6 0.056(3) 0.051(4) 0.050(3) 0.007(3) -0.021(3) 0.002(3)
C7 0.076(4) 0.046(4) 0.056(3) -0.001(3) -0.034(3) 0.000(3)
C8 0.073(4) 0.046(3) 0.060(3) 0.006(3) -0.032(3) -0.003(3)
C9 0.049(3) 0.062(4) 0.038(3) 0.006(3) -0.012(2) -0.004(3)
C10 0.055(3) 0.056(4) 0.043(3) -0.003(3) -0.016(2) 0.002(3)
C11 0.051(3) 0.051(3) 0.046(3) -0.002(3) -0.023(2) 0.000(2)
C12 0.047(3) 0.050(3) 0.051(3) -0.001(3) -0.015(2) 0.006(3)
C13 0.058(3) 0.049(3) 0.045(3) 0.004(2) -0.024(3) 0.000(3)
C14 0.049(3) 0.058(4) 0.055(3) -0.003(3) -0.020(3) -0.004(3)
C15 0.064(4) 0.059(4) 0.055(3) 0.001(3) -0.030(3) 0.003(3)
C16 0.132(6) 0.065(5) 0.101(5) 0.013(4) -0.074(5) -0.011(4)
C17 0.135(6) 0.070(5) 0.089(5) 0.015(4) -0.079(5) 0.006(5)
C18 0.089(5) 0.069(5) 0.084(4) -0.004(4) -0.051(4) 0.009(4)
C19 0.065(4) 0.066(4) 0.065(4) 0.005(3) -0.038(3) 0.005(3)
C20 0.053(3) 0.060(4) 0.050(3) 0.003(3) -0.023(3) -0.004(3)
C21 0.070(4) 0.058(4) 0.068(4) -0.003(3) -0.035(3) 0.003(3)
C22 0.081(4) 0.067(4) 0.073(4) -0.009(4) -0.032(4) -0.012(4)
C23 0.101(5) 0.071(5) 0.076(4) 0.000(4) -0.022(4) -0.026(4)
C24 0.158(8) 0.100(6) 0.104(6) 0.045(5) -0.078(6) -0.068(6)
C25 0.052(3) 0.072(4) 0.059(3) -0.002(3) -0.015(3) -0.008(3)
C26 0.078(4) 0.054(4) 0.070(4) -0.001(3) -0.031(3) -0.004(3)
C27 0.065(4) 0.056(4) 0.058(3) 0.000(3) -0.026(3) -0.004(3)
C28 0.045(3) 0.048(3) 0.048(3) 0.000(2) -0.024(2) -0.001(2)
C29 0.066(4) 0.048(3) 0.057(3) 0.010(3) -0.028(3) -0.006(3)
C30 0.063(3) 0.047(3) 0.062(3) 0.004(3) -0.026(3) -0.006(3)
C31 0.046(3) 0.039(3) 0.047(3) -0.001(2) -0.018(2) 0.005(2)
C32 0.070(4) 0.060(4) 0.040(3) 0.007(3) -0.022(3) -0.004(3)
C33 0.066(3) 0.053(3) 0.050(3) 0.013(3) -0.027(3) -0.010(3)
C34 0.042(3) 0.049(3) 0.043(3) -0.001(2) -0.017(2) 0.001(2)
C35 0.056(3) 0.043(3) 0.049(3) 0.000(2) -0.023(3) 0.000(2)
C36 0.040(3) 0.059(4) 0.043(3) -0.001(3) -0.012(2) 0.004(3)
C37 0.047(3) 0.053(3) 0.047(3) -0.001(3) -0.018(2) -0.001(3)
C38 0.050(3) 0.063(4) 0.042(3) -0.005(3) -0.019(2) 0.011(3)
C39 0.056(3) 0.043(3) 0.055(3) -0.004(3) -0.027(3) 0.002(2)
C40 0.092(5) 0.065(4) 0.078(4) 0.021(4) -0.037(4) -0.015(4)
C41 0.068(4) 0.061(4) 0.082(4) 0.002(4) -0.028(3) -0.017(3)
C42 0.069(4) 0.067(4) 0.063(4) -0.013(3) -0.030(3) -0.005(3)
C43 0.063(4) 0.052(4) 0.055(3) -0.007(3) -0.022(3) -0.001(3)
C44 0.060(3) 0.057(4) 0.051(3) -0.005(3) -0.024(3) 0.009(3)
C45 0.061(4) 0.071(4) 0.069(4) 0.000(3) -0.034(3) 0.011(3)
C46 0.075(4) 0.076(5) 0.061(4) -0.002(3) -0.037(3) 0.014(4)
C47 0.089(5) 0.086(5) 0.060(4) 0.012(4) -0.037(4) 0.014(4)
C48 0.091(5) 0.066(4) 0.074(4) 0.016(3) -0.036(4) -0.003(4)
C49 0.064(4) 0.059(4) 0.053(3) -0.006(3) -0.022(3) -0.002(3)
C50 0.097(5) 0.054(4) 0.057(3) 0.006(3) -0.029(3) -0.018(3)
C51 0.086(4) 0.057(4) 0.053(3) 0.007(3) -0.029(3) -0.011(3)
C52 0.054(3) 0.046(3) 0.040(3) 0.000(2) -0.016(2) 0.002(3)
C53 0.049(3) 0.050(3) 0.072(4) -0.001(3) -0.019(3) -0.002(3)
C54 0.060(3) 0.055(4) 0.072(4) 0.008(3) -0.030(3) -0.003(3)
C55 0.050(3) 0.054(3) 0.039(3) 0.004(2) -0.011(2) -0.006(3)
C56 0.112(5) 0.053(4) 0.072(4) 0.009(3) -0.051(4) -0.010(4)
C57 0.115(5) 0.036(3) 0.078(4) 0.007(3) -0.058(4) -0.007(3)
C58 0.042(3) 0.060(4) 0.042(3) -0.006(3) -0.013(2) -0.002(2)
C59 0.059(3) 0.056(3) 0.041(3) 0.005(3) -0.017(3) -0.003(3)
C60 0.047(3) 0.051(3) 0.046(3) 0.002(3) -0.013(2) 0.002(3)
C61 0.049(3) 0.047(3) 0.049(3) 0.005(2) -0.017(2) -0.004(2)
C62 0.047(3) 0.056(3) 0.051(3) 0.005(3) -0.017(2) -0.007(3)
C63 0.046(3) 0.047(3) 0.053(3) 0.003(3) -0.013(2) 0.003(2)
C64 0.060(3) 0.059(4) 0.059(3) -0.004(3) -0.031(3) -0.001(3)
C65 0.064(4) 0.076(5) 0.062(4) 0.001(3) -0.027(3) 0.015(3)
C66 0.102(5) 0.073(5) 0.081(5) 0.014(4) -0.049(4) 0.010(4)
C67 0.117(6) 0.069(5) 0.082(5) 0.027(4) -0.050(4) -0.011(4)
C68 0.064(3) 0.061(4) 0.044(3) 0.001(3) -0.028(3) -0.005(3)
C69 0.072(4) 0.059(4) 0.054(3) -0.004(3) -0.025(3) -0.006(3)
C70 0.077(4) 0.063(4) 0.069(4) -0.003(3) -0.028(3) -0.013(3)
C71 0.088(5) 0.062(4) 0.082(4) 0.011(4) -0.033(4) -0.026(4)
C72 0.137(7) 0.084(6) 0.110(6) 0.040(5) -0.084(5) -0.041(5)
Cl1 0.1127(14) 0.0838(13) 0.0903(12) -0.0098(10) -0.0668(11) -0.0072(10)
Cl2 0.1170(14) 0.0762(12) 0.0940(12) -0.0095(10) -0.0697(11) -0.0049(10)
Cl3 0.1015(13) 0.0947(14) 0.0883(12) -0.0087(10) -0.0582(10) -0.0110(11)
F1 0.114(3) 0.087(3) 0.084(2) -0.030(2) 0.022(2) -0.012(2)
F2 0.145(4) 0.083(3) 0.071(2) 0.013(2) -0.025(2) -0.007(3)
F3 0.070(2) 0.131(4) 0.096(3) -0.015(3) -0.015(2) -0.001(2)
F4 0.138(3) 0.087(3) 0.070(2) -0.027(2) 0.006(2) -0.017(3)
F5 0.128(3) 0.098(3) 0.083(3) 0.036(2) -0.011(2) 0.012(3)
F6 0.063(2) 0.158(4) 0.107(3) 0.000(3) -0.025(2) -0.016(2)
F7 0.146(5) 0.228(7) 0.209(6) -0.124(6) 0.087(5) -0.113(5)
F8 0.110(3) 0.170(5) 0.072(2) -0.044(3) -0.019(2) -0.006(3)
F9 0.399(12) 0.171(7) 0.255(8) -0.046(6) -0.229(9) 0.148(8)
F10 0.150(5) 0.193(6) 0.260(7) -0.136(6) 0.099(5) -0.077(5)
F11 0.314(9) 0.137(5) 0.218(7) -0.017(5) -0.192(7) 0.063(6)
F12 0.104(3) 0.185(5) 0.109(3) -0.077(4) -0.004(3) -0.013(3)
F13 0.092(3) 0.131(4) 0.105(3) -0.051(3) 0.004(2) -0.001(3)
F14 0.155(4) 0.115(4) 0.094(3) 0.033(3) -0.042(3) -0.035(3)
F15 0.063(2) 0.119(3) 0.089(3) -0.005(2) -0.0172(19) -0.004(2)
F16 0.064(2) 0.219(6) 0.098(3) -0.003(3) -0.025(2) -0.034(3)
F17 0.137(4) 0.140(4) 0.119(3) 0.059(3) -0.045(3) -0.002(3)
F18 0.131(4) 0.139(4) 0.095(3) -0.059(3) 0.002(3) -0.019(3)
N1 0.129(5) 0.087(4) 0.102(4) 0.043(4) -0.080(4) -0.057(4)
N2 0.053(3) 0.058(3) 0.055(3) -0.001(2) -0.025(2) 0.001(2)
N3 0.105(4) 0.052(3) 0.090(4) 0.014(3) -0.061(3) -0.006(3)
N4 0.056(3) 0.043(3) 0.042(2) 0.000(2) -0.021(2) -0.002(2)
N5 0.066(3) 0.051(3) 0.051(3) 0.007(2) -0.027(2) -0.003(2)
N6 0.077(3) 0.057(3) 0.056(3) 0.005(2) -0.031(3) -0.007(3)
N7 0.079(3) 0.060(3) 0.060(3) 0.011(3) -0.037(3) -0.008(3)
N8 0.053(3) 0.053(3) 0.050(2) -0.001(2) -0.017(2) 0.002(2)
N9 0.076(3) 0.061(3) 0.065(3) 0.013(3) -0.036(3) -0.007(3)
N10 0.046(2) 0.043(3) 0.049(2) 0.003(2) -0.020(2) -0.002(2)
N11 0.057(3) 0.059(3) 0.062(3) 0.005(2) -0.029(2) -0.003(2)
N12 0.072(3) 0.064(4) 0.070(3) 0.005(3) -0.036(3) -0.011(3)
N13 0.068(3) 0.057(3) 0.061(3) 0.002(2) -0.024(3) 0.000(3)
N14 0.064(3) 0.048(3) 0.057(3) 0.002(2) -0.027(2) -0.003(2)
N15 0.056(3) 0.043(3) 0.041(2) 0.0011(19) -0.016(2) 0.001(2)
N16 0.105(4) 0.073(4) 0.106(4) 0.038(3) -0.070(4) -0.035(3)
N17 0.053(3) 0.052(3) 0.050(2) 0.001(2) -0.019(2) -0.005(2)
N18 0.081(3) 0.062(3) 0.067(3) 0.012(3) -0.033(3) -0.009(3)
P1 0.0526(9) 0.0652(11) 0.0594(9) -0.0021(8) -0.0185(7) 0.0021(8)
P2 0.0642(10) 0.0619(10) 0.0453(8) -0.0009(7) -0.0130(7) -0.0036(8)
P3 0.0588(9) 0.0714(11) 0.0444(8) -0.0001(7) -0.0161(7) -0.0011(8)

loop_
_atom_type_symbol
_atom_type_description
_atom_type_scat_dispersion_real
_atom_type_scat_dispersion_imag
_atom_type_scat_source
C C 0.0033 0.0016 'International Tables Vol C Tables 4.2.6.8 and 6.1.1.4'
H H 0.0000 0.0000 'International Tables Vol C Tables 4.2.6.8 and 6.1.1.4'
Cl Cl 0.1484 0.1585 'International Tables Vol C Tables 4.2.6.8 and 6.1.1.4'
F F 0.0171 0.0103 'International Tables Vol C Tables 4.2.6.8 and 6.1.1.4'
N N 0.0061 0.0033 'International Tables Vol C Tables 4.2.6.8 and 6.1.1.4'
P P 0.1023 0.0942 'International Tables Vol C Tables 4.2.6.8 and 6.1.1.4'

loop_
_geom_angle_atom_site_label_1
_geom_angle_atom_site_label_2
_geom_angle_atom_site_label_3
_geom_angle
_geom_angle_site_symmetry_1
_geom_angle_site_symmetry_3
_geom_angle_publ_flag
C2 C1 Cl2 122.0(5) . . ?
N6 C1 C2 123.9(5) . . ?
N6 C1 Cl2 114.1(4) . . ?
C1 C2 H2 121.4 . . ?
C3 C2 C1 117.1(6) . . ?
C3 C2 H2 121.4 . . ?
C2 C3 H3 121.4 . . ?
C2 C3 C4 117.2(5) . . ?
C4 C3 H3 121.4 . . ?
C3 C4 N4 121.9(5) . . ?
N5 C4 C3 122.6(5) . . ?
N5 C4 N4 115.4(4) . . ?
C6 C5 H5 119.3 . . ?
N4 C5 H5 119.3 . . ?
N4 C5 C6 121.3(5) . . ?
C5 C6 H6 119.4 . . ?
C5 C6 C9 121.3(5) . . ?
C9 C6 H6 119.4 . . ?
C8 C7 H7 119.8 . . ?
N4 C7 H7 119.8 . . ?
N4 C7 C8 120.4(5) . . ?
C7 C8 H8 118.7 . . ?
C7 C8 C9 122.6(5) . . ?
C9 C8 H8 118.7 . . ?
C6 C9 C10 121.9(5) . . ?
C8 C9 C6 114.9(5) . . ?
C8 C9 C10 123.2(5) . . ?
C11 C10 C9 122.8(5) . . ?
C11 C10 C13 118.2(5) . . ?
C13 C10 C9 118.9(5) . . ?
C10 C11 H11 119.9 . . ?
C10 C11 C12 120.2(5) . . ?
C12 C11 H11 119.9 . . ?
C11 C12 C15 122.9(5) . . ?
N2 C12 C11 121.6(5) . . ?
N2 C12 C15 115.5(5) . . ?
C10 C13 H13 120.8 . . ?
C10 C13 C14 118.3(5) . . ?
C14 C13 H13 120.8 . . ?
C13 C14 C20 120.0(5) . . ?
N2 C14 C13 123.2(5) . . ?
N2 C14 C20 116.8(5) . . ?
C19 C15 C12 121.2(5) . . ?
N3 C15 C12 117.0(5) . . ?
N3 C15 C19 121.6(5) . . ?
C17 C16 H16 118.7 . . ?
N3 C16 H16 118.7 . . ?
N3 C16 C17 122.6(7) . . ?
C16 C17 H17 120.5 . . ?
C18 C17 C16 119.1(6) . . ?
C18 C17 H17 120.4 . . ?
C17 C18 H18 120.5 . . ?
C17 C18 C19 119.0(6) . . ?
C19 C18 H18 120.5 . . ?
C15 C19 H19 120.2 . . ?
C18 C19 C15 119.6(6) . . ?
C18 C19 H19 120.2 . . ?
C21 C20 C14 121.1(5) . . ?
N1 C20 C14 116.4(5) . . ?
N1 C20 C21 122.5(5) . . ?
C20 C21 H21 120.5 . . ?
C22 C21 C20 119.0(6) . . ?
C22 C21 H21 120.5 . . ?
C21 C22 H22 120.8 . . ?
C23 C22 C21 118.5(6) . . ?
C23 C22 H22 120.8 . . ?
C22 C23 H23 120.8 . . ?
C24 C23 C22 118.5(7) . . ?
C24 C23 H23 120.8 . . ?
C23 C24 H24 117.5 . . ?
N1 C24 C23 124.9(7) . . ?
N1 C24 H24 117.5 . . ?
C26 C25 Cl3 120.7(5) . . ?
N12 C25 C26 125.6(6) . . ?
N12 C25 Cl3 113.6(5) . . ?
C25 C26 H26 122.0 . . ?
C27 C26 C25 116.0(6) . . ?
C27 C26 H26 122.0 . . ?
C26 C27 H27 121.8 . . ?
C28 C27 C26 116.4(6) . . ?
C28 C27 H27 121.8 . . ?
C27 C28 N10 119.8(5) . . ?
N11 C28 C27 125.2(5) . . ?
N11 C28 N10 115.0(5) . . ?
C30 C29 H29 120.0 . . ?
N10 C29 H29 120.0 . . ?
N10 C29 C30 120.0(5) . . ?
C29 C30 H30 119.0 . . ?
C31 C30 C29 122.0(5) . . ?
C31 C30 H30 119.0 . . ?
C30 C31 C32 116.4(5) . . ?
C30 C31 C34 122.8(5) . . ?
C32 C31 C34 120.9(5) . . ?
C31 C32 H32 119.8 . . ?
C33 C32 C31 120.4(5) . . ?
C33 C32 H32 119.8 . . ?
C32 C33 H33 119.1 . . ?
N10 C33 C32 121.8(5) . . ?
N10 C33 H33 119.1 . . ?
C35 C34 C31 123.8(5) . . ?
C35 C34 C38 116.8(5) . . ?
C38 C34 C31 119.3(5) . . ?
C34 C35 H35 119.5 . . ?
C34 C35 C36 120.9(5) . . ?
C36 C35 H35 119.5 . . ?
C35 C36 C44 122.5(5) . . ?
N8 C36 C35 121.8(5) . . ?
N8 C36 C44 115.8(5) . . ?
C38 C37 C39 122.0(5) . . ?
N8 C37 C38 121.9(5) . . ?
N8 C37 C39 116.0(5) . . ?
C34 C38 H38 120.0 . . ?
C37 C38 C34 119.9(5) . . ?
C37 C38 H38 120.0 . . ?
C43 C39 C37 120.3(5) . . ?
N7 C39 C37 116.5(5) . . ?
N7 C39 C43 123.2(5) . . ?
C41 C40 H40 117.4 . . ?
N7 C40 H40 117.4 . . ?
N7 C40 C41 125.1(6) . . ?
C40 C41 H41 121.3 . . ?
C40 C41 C42 117.5(6) . . ?
C42 C41 H41 121.3 . . ?
C41 C42 H42 120.5 . . ?
C43 C42 C41 119.1(6) . . ?
C43 C42 H42 120.5 . . ?
C39 C43 H43 120.7 . . ?
C42 C43 C39 118.6(5) . . ?
C42 C43 H43 120.7 . . ?
C45 C44 C36 121.4(5) . . ?
N9 C44 C36 116.6(5) . . ?
N9 C44 C45 122.0(5) . . ?
C44 C45 H45 120.0 . . ?
C44 C45 C46 119.9(6) . . ?
C46 C45 H45 120.0 . . ?
C45 C46 H46 120.8 . . ?
C47 C46 C45 118.4(6) . . ?
C47 C46 H46 120.8 . . ?
C46 C47 H47 120.6 . . ?
C46 C47 C48 118.7(6) . . ?
C48 C47 H47 120.6 . . ?
C47 C48 H48 117.9 . . ?
N9 C48 C47 124.2(6) . . ?
N9 C48 H48 117.9 . . ?
C50 C49 Cl1 122.7(5) . . ?
N13 C49 C50 123.6(5) . . ?
N13 C49 Cl1 113.8(5) . . ?
C49 C50 H50 121.4 . . ?
C51 C50 C49 117.3(5) . . ?
C51 C50 H50 121.4 . . ?
C50 C51 H51 121.6 . . ?
C50 C51 C52 116.9(5) . . ?
C52 C51 H51 121.6 . . ?
C51 C52 N15 121.7(5) . . ?
N14 C52 C51 123.6(5) . . ?
N14 C52 N15 114.7(5) . . ?
C54 C53 H53 119.3 . . ?
N15 C53 H53 119.3 . . ?
N15 C53 C54 121.4(5) . . ?
C53 C54 H54 119.4 . . ?
C53 C54 C55 121.1(5) . . ?
C55 C54 H54 119.4 . . ?
C54 C55 C58 121.4(5) . . ?
C56 C55 C54 115.6(5) . . ?
C56 C55 C58 123.0(5) . . ?
C55 C56 H56 118.7 . . ?
C57 C56 C55 122.6(6) . . ?
C57 C56 H56 118.7 . . ?
C56 C57 H57 119.6 . . ?
N15 C57 C56 120.8(6) . . ?
N15 C57 H57 119.6 . . ?
C59 C58 C55 122.7(5) . . ?
C59 C58 C62 117.9(5) . . ?
C62 C58 C55 119.4(5) . . ?
C58 C59 H59 120.0 . . ?
C60 C59 C58 120.1(5) . . ?
C60 C59 H59 120.0 . . ?
C59 C60 C63 122.2(5) . . ?
N17 C60 C59 122.3(5) . . ?
N17 C60 C63 115.5(5) . . ?
C62 C61 C68 121.6(5) . . ?
N17 C61 C62 123.2(5) . . ?
N17 C61 C68 115.3(5) . . ?
C58 C62 H62 120.8 . . ?
C61 C62 C58 118.4(5) . . ?
C61 C62 H62 120.8 . . ?
C64 C63 C60 120.6(5) . . ?
N18 C63 C60 116.7(5) . . ?
N18 C63 C64 122.6(5) . . ?
C63 C64 H64 120.3 . . ?
C63 C64 C65 119.4(6) . . ?
C65 C64 H64 120.3 . . ?
C64 C65 H65 121.3 . . ?
C66 C65 C64 117.4(6) . . ?
C66 C65 H65 121.3 . . ?
C65 C66 H66 120.3 . . ?
C67 C66 C65 119.3(6) . . ?
C67 C66 H66 120.3 . . ?
C66 C67 H67 117.9 . . ?
N18 C67 C66 124.2(7) . . ?
N18 C67 H67 117.9 . . ?
C69 C68 C61 121.4(5) . . ?
N16 C68 C61 116.3(5) . . ?
N16 C68 C69 122.3(5) . . ?
C68 C69 H69 120.3 . . ?
C68 C69 C70 119.4(6) . . ?
C70 C69 H69 120.3 . . ?
C69 C70 H70 120.9 . . ?
C71 C70 C69 118.1(6) . . ?
C71 C70 H70 120.9 . . ?
C70 C71 H71 120.6 . . ?
C70 C71 C72 118.7(6) . . ?
C72 C71 H71 120.6 . . ?
C71 C72 H72 117.8 . . ?
N16 C72 C71 124.4(6) . . ?
N16 C72 H72 117.8 . . ?
C24 N1 C20 116.5(6) . . ?
C12 N2 C14 118.5(5) . . ?
C15 N3 C16 118.0(6) . . ?
C5 N4 C4 121.6(4) . . ?
C7 N4 C4 118.9(4) . . ?
C7 N4 C5 119.5(5) . . ?
C4 N5 N6 120.1(5) . . ?
C1 N6 N5 118.9(5) . . ?
C40 N7 C39 116.5(5) . . ?
C36 N8 C37 118.6(5) . . ?
C48 N9 C44 116.7(5) . . ?
C29 N10 C28 117.7(4) . . ?
C33 N10 C28 122.8(4) . . ?
C33 N10 C29 119.5(5) . . ?
C28 N11 N12 119.1(5) . . ?
C25 N12 N11 117.7(5) . . ?
C49 N13 N14 118.8(5) . . ?
C52 N14 N13 119.8(5) . . ?
C53 N15 C52 121.6(4) . . ?
C53 N15 C57 118.5(5) . . ?
C57 N15 C52 119.9(5) . . ?
C72 N16 C68 117.0(6) . . ?
C60 N17 C61 118.1(5) . . ?
C63 N18 C67 117.0(5) . . ?
F7 P1 F8 93.7(3) . . ?
F7 P1 F11 85.7(5) . . ?
F7 P1 F12 86.4(3) . . ?
F8 P1 F12 179.5(3) . . ?
F9 P1 F7 99.7(6) . . ?
F9 P1 F8 94.8(3) . . ?
F9 P1 F10 86.7(6) . . ?
F9 P1 F11 174.3(6) . . ?
F9 P1 F12 85.7(4) . . ?
F10 P1 F7 173.0(6) . . ?
F10 P1 F8 88.4(3) . . ?
F10 P1 F11 87.7(5) . . ?
F10 P1 F12 91.5(3) . . ?
F11 P1 F8 86.3(3) . . ?
F11 P1 F12 93.2(3) . . ?
F1 P2 F2 89.2(2) . . ?
F1 P2 F3 89.1(2) . . ?
F1 P2 F4 177.5(3) . . ?
F1 P2 F5 92.7(2) . . ?
F3 P2 F2 90.0(2) . . ?
F3 P2 F4 89.0(2) . . ?
F4 P2 F2 89.3(2) . . ?
F5 P2 F2 177.2(2) . . ?
F5 P2 F3 88.0(2) . . ?
F5 P2 F4 88.7(2) . . ?
F6 P2 F1 92.3(3) . . ?
F6 P2 F2 88.0(3) . . ?
F6 P2 F3 177.6(3) . . ?
F6 P2 F4 89.6(3) . . ?
F6 P2 F5 93.9(3) . . ?
F13 P3 F14 89.3(3) . . ?
F13 P3 F15 88.5(2) . . ?
F13 P3 F17 91.6(3) . . ?
F13 P3 F18 178.8(3) . . ?
F14 P3 F15 90.7(3) . . ?
F16 P3 F13 92.2(3) . . ?
F16 P3 F14 88.7(3) . . ?
F16 P3 F15 179.1(3) . . ?
F16 P3 F17 93.1(3) . . ?
F16 P3 F18 88.9(3) . . ?
F17 P3 F14 177.9(3) . . ?
F17 P3 F15 87.5(3) . . ?
F18 P3 F14 90.6(3) . . ?
F18 P3 F15 90.4(2) . . ?
F18 P3 F17 88.5(3) . . ?

loop_
_geom_bond_atom_site_label_1
_geom_bond_atom_site_label_2
_geom_bond_distance
_geom_bond_site_symmetry_2
_geom_bond_publ_flag
C1 C2 1.373(8) . ?
C1 Cl2 1.726(6) . ?
C1 N6 1.303(7) . ?
C2 H2 0.9300 . ?
C2 C3 1.361(8) . ?
C3 H3 0.9300 . ?
C3 C4 1.382(7) . ?
C4 N4 1.442(6) . ?
C4 N5 1.309(6) . ?
C5 H5 0.9300 . ?
C5 C6 1.350(7) . ?
C5 N4 1.340(6) . ?
C6 H6 0.9300 . ?
C6 C9 1.403(8) . ?
C7 H7 0.9300 . ?
C7 C8 1.358(7) . ?
C7 N4 1.337(7) . ?
C8 H8 0.9300 . ?
C8 C9 1.378(7) . ?
C9 C10 1.478(7) . ?
C10 C11 1.386(7) . ?
C10 C13 1.389(7) . ?
C11 H11 0.9300 . ?
C11 C12 1.389(7) . ?
C12 C15 1.478(7) . ?
C12 N2 1.338(7) . ?
C13 H13 0.9300 . ?
C13 C14 1.392(7) . ?
C14 C20 1.488(8) . ?
C14 N2 1.342(7) . ?
C15 C19 1.388(8) . ?
C15 N3 1.334(7) . ?
C16 H16 0.9300 . ?
C16 C17 1.395(9) . ?
C16 N3 1.344(8) . ?
C17 H17 0.9300 . ?
C17 C18 1.344(9) . ?
C18 H18 0.9300 . ?
C18 C19 1.384(8) . ?
C19 H19 0.9300 . ?
C20 C21 1.380(7) . ?
C20 N1 1.333(7) . ?
C21 H21 0.9300 . ?
C21 C22 1.372(8) . ?
C22 H22 0.9300 . ?
C22 C23 1.358(9) . ?
C23 H23 0.9300 . ?
C23 C24 1.358(9) . ?
C24 H24 0.9300 . ?
C24 N1 1.315(9) . ?
C25 C26 1.379(8) . ?
C25 Cl3 1.735(6) . ?
C25 N12 1.306(7) . ?
C26 H26 0.9300 . ?
C26 C27 1.375(7) . ?
C27 H27 0.9300 . ?
C27 C28 1.371(7) . ?
C28 N10 1.449(6) . ?
C28 N11 1.300(6) . ?
C29 H29 0.9300 . ?
C29 C30 1.381(7) . ?
C29 N10 1.348(6) . ?
C30 H30 0.9300 . ?
C30 C31 1.367(7) . ?
C31 C32 1.392(7) . ?
C31 C34 1.476(7) . ?
C32 H32 0.9300 . ?
C32 C33 1.371(7) . ?
C33 H33 0.9300 . ?
C33 N10 1.331(6) . ?
C34 C35 1.383(7) . ?
C34 C38 1.394(7) . ?
C35 H35 0.9300 . ?
C35 C36 1.388(7) . ?
C36 C44 1.488(7) . ?
C36 N8 1.332(7) . ?
C37 C38 1.388(7) . ?
C37 C39 1.491(7) . ?
C37 N8 1.355(6) . ?
C38 H38 0.9300 . ?
C39 C43 1.390(7) . ?
C39 N7 1.331(6) . ?
C40 H40 0.9300 . ?
C40 C41 1.370(8) . ?
C40 N7 1.324(7) . ?
C41 H41 0.9300 . ?
C41 C42 1.385(8) . ?
C42 H42 0.9300 . ?
C42 C43 1.371(8) . ?
C43 H43 0.9300 . ?
C44 C45 1.373(8) . ?
C44 N9 1.348(7) . ?
C45 H45 0.9300 . ?
C45 C46 1.391(8) . ?
C46 H46 0.9300 . ?
C46 C47 1.358(9) . ?
C47 H47 0.9300 . ?
C47 C48 1.373(9) . ?
C48 H48 0.9300 . ?
C48 N9 1.345(7) . ?
C49 C50 1.380(8) . ?
C49 Cl1 1.713(6) . ?
C49 N13 1.319(7) . ?
C50 H50 0.9300 . ?
C50 C51 1.366(8) . ?
C51 H51 0.9300 . ?
C51 C52 1.385(8) . ?
C52 N14 1.305(6) . ?
C52 N15 1.434(6) . ?
C53 H53 0.9300 . ?
C53 C54 1.372(7) . ?
C53 N15 1.338(6) . ?
C54 H54 0.9300 . ?
C54 C55 1.381(8) . ?
C55 C56 1.368(8) . ?
C55 C58 1.491(7) . ?
C56 H56 0.9300 . ?
C56 C57 1.356(8) . ?
C57 H57 0.9300 . ?
C57 N15 1.347(7) . ?
C58 C59 1.383(7) . ?
C58 C62 1.397(7) . ?
C59 H59 0.9300 . ?
C59 C60 1.377(7) . ?
C60 C63 1.509(7) . ?
C60 N17 1.328(7) . ?
C61 C62 1.379(7) . ?
C61 C68 1.491(7) . ?
C61 N17 1.347(6) . ?
C62 H62 0.9300 . ?
C63 C64 1.386(7) . ?
C63 N18 1.328(7) . ?
C64 H64 0.9300 . ?
C64 C65 1.387(7) . ?
C65 H65 0.9300 . ?
C65 C66 1.373(9) . ?
C66 H66 0.9300 . ?
C66 C67 1.363(9) . ?
C67 H67 0.9300 . ?
C67 N18 1.328(7) . ?
C68 C69 1.376(7) . ?
C68 N16 1.335(7) . ?
C69 H69 0.9300 . ?
C69 C70 1.383(8) . ?
C70 H70 0.9300 . ?
C70 C71 1.355(8) . ?
C71 H71 0.9300 . ?
C71 C72 1.373(9) . ?
C72 H72 0.9300 . ?
C72 N16 1.313(8) . ?
F1 P2 1.562(4) . ?
F2 P2 1.593(4) . ?
F3 P2 1.588(4) . ?
F4 P2 1.588(4) . ?
F5 P2 1.563(4) . ?
F6 P2 1.553(4) . ?
F7 P1 1.500(5) . ?
F8 P1 1.550(4) . ?
F9 P1 1.488(6) . ?
F10 P1 1.492(5) . ?
F11 P1 1.531(6) . ?
F12 P1 1.558(4) . ?
F13 P3 1.564(4) . ?
F14 P3 1.573(4) . ?
F15 P3 1.581(4) . ?
F16 P3 1.556(4) . ?
F17 P3 1.571(5) . ?
F18 P3 1.569(4) . ?
N5 N6 1.335(6) . ?
N11 N12 1.351(6) . ?
N13 N14 1.342(6) . ?

loop_
_geom_torsion_atom_site_label_1
_geom_torsion_atom_site_label_2
_geom_torsion_atom_site_label_3
_geom_torsion_atom_site_label_4
_geom_torsion
_geom_torsion_site_symmetry_1
_geom_torsion_site_symmetry_2
_geom_torsion_site_symmetry_3
_geom_torsion_site_symmetry_4
_geom_torsion_publ_flag
C1 C2 C3 C4 2.3(9) . . . . ?
C2 C1 N6 N5 -2.2(9) . . . . ?
C2 C3 C4 N4 178.3(5) . . . . ?
C2 C3 C4 N5 -5.3(9) . . . . ?
C3 C4 N4 C5 -26.4(7) . . . . ?
C3 C4 N4 C7 152.9(5) . . . . ?
C3 C4 N5 N6 4.5(8) . . . . ?
C4 N5 N6 C1 -0.7(8) . . . . ?
C5 C6 C9 C8 -1.1(7) . . . . ?
C5 C6 C9 C10 179.5(5) . . . . ?
C6 C5 N4 C4 179.1(4) . . . . ?
C6 C5 N4 C7 -0.2(7) . . . . ?
C6 C9 C10 C11 24.9(7) . . . . ?
C6 C9 C10 C13 -155.9(5) . . . . ?
C7 C8 C9 C6 -0.5(8) . . . . ?
C7 C8 C9 C10 178.8(5) . . . . ?
C8 C7 N4 C4 179.3(5) . . . . ?
C8 C7 N4 C5 -1.4(8) . . . . ?
C8 C9 C10 C11 -154.3(5) . . . . ?
C8 C9 C10 C13 24.8(7) . . . . ?
C9 C10 C11 C12 -180.0(5) . . . . ?
C9 C10 C13 C14 -178.7(4) . . . . ?
C10 C11 C12 C15 178.9(5) . . . . ?
C10 C11 C12 N2 -2.1(8) . . . . ?
C10 C13 C14 C20 176.8(5) . . . . ?
C10 C13 C14 N2 -0.7(8) . . . . ?
C11 C10 C13 C14 0.5(7) . . . . ?
C11 C12 C15 C19 -173.6(5) . . . . ?
C11 C12 C15 N3 10.3(8) . . . . ?
C11 C12 N2 C14 1.9(7) . . . . ?
C12 C15 C19 C18 180.0(5) . . . . ?
C12 C15 N3 C16 179.6(6) . . . . ?
C13 C10 C11 C12 0.8(7) . . . . ?
C13 C14 C20 C21 -179.8(5) . . . . ?
C13 C14 C20 N1 0.7(8) . . . . ?
C13 C14 N2 C12 -0.5(8) . . . . ?
C14 C20 C21 C22 -178.7(5) . . . . ?
C14 C20 N1 C24 177.6(7) . . . . ?
C15 C12 N2 C14 -179.1(4) . . . . ?
C16 C17 C18 C19 -0.1(11) . . . . ?
C17 C16 N3 C15 -1.2(11) . . . . ?
C17 C18 C19 C15 2.3(10) . . . . ?
C19 C15 N3 C16 3.5(9) . . . . ?
C20 C14 N2 C12 -178.1(4) . . . . ?
C20 C21 C22 C23 -0.6(9) . . . . ?
C21 C20 N1 C24 -1.9(11) . . . . ?
C21 C22 C23 C24 1.6(11) . . . . ?
C22 C23 C24 N1 -2.9(14) . . . . ?
C23 C24 N1 C20 3.0(14) . . . . ?
C25 C26 C27 C28 1.9(8) . . . . ?
C26 C25 N12 N11 -0.3(9) . . . . ?
C26 C27 C28 N10 -178.4(5) . . . . ?
C26 C27 C28 N11 0.1(8) . . . . ?
C27 C28 N10 C29 147.5(5) . . . . ?
C27 C28 N10 C33 -33.7(7) . . . . ?
C27 C28 N11 N12 -2.4(8) . . . . ?
C28 N11 N12 C25 2.4(8) . . . . ?
C29 C30 C31 C32 -0.7(8) . . . . ?
C29 C30 C31 C34 -179.0(5) . . . . ?
C30 C29 N10 C28 178.9(5) . . . . ?
C30 C29 N10 C33 0.1(8) . . . . ?
C30 C31 C32 C33 1.1(8) . . . . ?
C30 C31 C34 C35 -168.9(5) . . . . ?
C30 C31 C34 C38 11.7(7) . . . . ?
C31 C32 C33 N10 -0.8(8) . . . . ?
C31 C34 C35 C36 -177.7(4) . . . . ?
C31 C34 C38 C37 179.3(4) . . . . ?
C32 C31 C34 C35 13.0(7) . . . . ?
C32 C31 C34 C38 -166.4(5) . . . . ?
C32 C33 N10 C28 -178.5(5) . . . . ?
C32 C33 N10 C29 0.2(8) . . . . ?
C34 C31 C32 C33 179.3(5) . . . . ?
C34 C35 C36 C44 176.0(4) . . . . ?
C34 C35 C36 N8 -2.4(7) . . . . ?
C35 C34 C38 C37 -0.2(7) . . . . ?
C35 C36 C44 C45 172.4(5) . . . . ?
C35 C36 C44 N9 -8.4(7) . . . . ?
C35 C36 N8 C37 1.4(7) . . . . ?
C36 C44 C45 C46 177.8(5) . . . . ?
C36 C44 N9 C48 -178.6(5) . . . . ?
C37 C39 C43 C42 178.0(5) . . . . ?
C37 C39 N7 C40 -178.9(5) . . . . ?
C38 C34 C35 C36 1.7(7) . . . . ?
C38 C37 C39 C43 177.0(5) . . . . ?
C38 C37 C39 N7 -2.1(7) . . . . ?
C38 C37 N8 C36 0.1(7) . . . . ?
C39 C37 C38 C34 177.5(4) . . . . ?
C39 C37 N8 C36 -178.2(4) . . . . ?
C40 C41 C42 C43 -1.5(9) . . . . ?
C41 C40 N7 C39 -0.8(10) . . . . ?
C41 C42 C43 C39 2.6(8) . . . . ?
C43 C39 N7 C40 1.9(8) . . . . ?
C44 C36 N8 C37 -177.1(4) . . . . ?
C44 C45 C46 C47 1.7(9) . . . . ?
C45 C44 N9 C48 0.6(8) . . . . ?
C45 C46 C47 C48 -1.3(9) . . . . ?
C46 C47 C48 N9 0.6(10) . . . . ?
C47 C48 N9 C44 -0.2(9) . . . . ?
C49 C50 C51 C52 1.4(9) . . . . ?
C49 N13 N14 C52 0.2(7) . . . . ?
C50 C49 N13 N14 -2.7(8) . . . . ?
C50 C51 C52 N14 -3.9(8) . . . . ?
C50 C51 C52 N15 177.4(5) . . . . ?
C51 C52 N14 N13 3.1(8) . . . . ?
C51 C52 N15 C53 -19.0(7) . . . . ?
C51 C52 N15 C57 160.1(5) . . . . ?
C53 C54 C55 C56 1.1(8) . . . . ?
C53 C54 C55 C58 -178.2(5) . . . . ?
C54 C53 N15 C52 178.8(5) . . . . ?
C54 C53 N15 C57 -0.4(8) . . . . ?
C54 C55 C56 C57 -0.5(9) . . . . ?
C54 C55 C58 C59 25.5(7) . . . . ?
C54 C55 C58 C62 -155.3(5) . . . . ?
C55 C56 C57 N15 -0.5(10) . . . . ?
C55 C58 C59 C60 179.8(5) . . . . ?
C55 C58 C62 C61 -179.5(5) . . . . ?
C56 C55 C58 C59 -153.6(5) . . . . ?
C56 C55 C58 C62 25.5(7) . . . . ?
C56 C57 N15 C52 -178.2(5) . . . . ?
C56 C57 N15 C53 1.0(9) . . . . ?
C58 C55 C56 C57 178.7(6) . . . . ?
C58 C59 C60 C63 179.5(4) . . . . ?
C58 C59 C60 N17 0.0(8) . . . . ?
C59 C58 C62 C61 -0.3(7) . . . . ?
C59 C60 C63 C64 -176.4(5) . . . . ?
C59 C60 C63 N18 3.8(7) . . . . ?
C59 C60 N17 C61 -1.0(7) . . . . ?
C60 C63 C64 C65 179.1(5) . . . . ?
C60 C63 N18 C67 179.5(5) . . . . ?
C61 C68 C69 C70 179.6(5) . . . . ?
C61 C68 N16 C72 179.8(7) . . . . ?
C62 C58 C59 C60 0.6(7) . . . . ?
C62 C61 C68 C69 -176.9(5) . . . . ?
C62 C61 C68 N16 5.3(8) . . . . ?
C62 C61 N17 C60 1.4(7) . . . . ?
C63 C60 N17 C61 179.5(4) . . . . ?
C63 C64 C65 C66 0.9(8) . . . . ?
C64 C63 N18 C67 -0.3(8) . . . . ?
C64 C65 C66 C67 0.5(10) . . . . ?
C65 C66 C67 N18 -2.0(12) . . . . ?
C66 C67 N18 C63 1.9(11) . . . . ?
C68 C61 C62 C58 179.7(5) . . . . ?
C68 C61 N17 C60 -179.0(4) . . . . ?
C68 C69 C70 C71 1.5(9) . . . . ?
C69 C68 N16 C72 2.1(10) . . . . ?
C69 C70 C71 C72 0.3(10) . . . . ?
C70 C71 C72 N16 -1.0(13) . . . . ?
C71 C72 N16 C68 -0.2(13) . . . . ?
Cl1 C49 C50 C51 -177.7(5) . . . . ?
Cl1 C49 N13 N14 176.9(4) . . . . ?
Cl2 C1 C2 C3 179.3(5) . . . . ?
Cl2 C1 N6 N5 179.6(4) . . . . ?
Cl3 C25 C26 C27 175.2(4) . . . . ?
Cl3 C25 N12 N11 -177.6(4) . . . . ?
N1 C20 C21 C22 0.7(9) . . . . ?
N2 C12 C15 C19 7.4(7) . . . . ?
N2 C12 C15 N3 -168.7(5) . . . . ?
N2 C14 C20 C21 -2.2(8) . . . . ?
N2 C14 C20 N1 178.3(5) . . . . ?
N3 C15 C19 C18 -4.2(9) . . . . ?
N3 C16 C17 C18 -0.5(12) . . . . ?
N4 C4 N5 N6 -178.9(4) . . . . ?
N4 C5 C6 C9 1.5(8) . . . . ?
N4 C7 C8 C9 1.7(8) . . . . ?
N5 C4 N4 C5 156.9(5) . . . . ?
N5 C4 N4 C7 -23.7(7) . . . . ?
N6 C1 C2 C3 1.3(10) . . . . ?
N7 C39 C43 C42 -2.9(8) . . . . ?
N7 C40 C41 C42 0.6(10) . . . . ?
N8 C36 C44 C45 -9.1(7) . . . . ?
N8 C36 C44 N9 170.1(5) . . . . ?
N8 C37 C38 C34 -0.7(7) . . . . ?
N8 C37 C39 C43 -4.6(7) . . . . ?
N8 C37 C39 N7 176.2(5) . . . . ?
N9 C44 C45 C46 -1.4(9) . . . . ?
N10 C28 N11 N12 176.2(4) . . . . ?
N10 C29 C30 C31 0.2(8) . . . . ?
N11 C28 N10 C29 -31.1(7) . . . . ?
N11 C28 N10 C33 147.6(5) . . . . ?
N12 C25 C26 C27 -1.9(9) . . . . ?
N13 C49 C50 C51 1.7(9) . . . . ?
N14 C52 N15 C53 162.1(5) . . . . ?
N14 C52 N15 C57 -18.7(7) . . . . ?
N15 C52 N14 N13 -178.1(4) . . . . ?
N15 C53 C54 C55 -0.7(8) . . . . ?
N16 C68 C69 C70 -2.7(9) . . . . ?
N17 C60 C63 C64 3.2(7) . . . . ?
N17 C60 C63 N18 -176.6(5) . . . . ?
N17 C61 C62 C58 -0.8(8) . . . . ?
N17 C61 C68 C69 3.5(8) . . . . ?
N17 C61 C68 N16 -174.3(5) . . . . ?
N18 C63 C64 C65 -1.0(8) . . . . ?
